data_4025420
loop_
_publ_author_name
'Enguang Feng'
'Yu Zhou'
'Dengyou Zhang'
'Lei Zhang'
'Haifeng Sun'
'Hualiang Jiang'
'Hong Liu'

_publ_contact_author 'Enguang Feng'
_publ_contact_author_email feg007@126.com
_publ_section_title
;
 Gold(I)-Catalyzed Tandem Transformation: A Simple Approach for the
 Synthesis of Pyrrolo/Pyrido[2,1-a][1,3]benzoxazinones and
 Pyrrolo/Pyrido[2,1-a]quinazolinones
;
_journal_name_full 'Journal of Organic Chemistry'
_journal_page_first 3274
_journal_page_last 3282
_journal_paper_doi 10.1021/jo100228u
_journal_volume 75
_journal_year 2010
_chemical_formula_sum 'C13 H13 N O3'
_chemical_formula_weight 231.24
_chemical_name_systematic
; 
 3a,9-dimethyl-3,3a-dihydro-1H-benzo[d]pyrrolo[2,1-b][1,3]oxazine-1,5(2H)-dione 
;
_space_group_IT_number 14
_symmetry_cell_setting monoclinic
_symmetry_space_group_name_Hall '-P 2yn'
_symmetry_space_group_name_H-M 'P 1 21/n 1'
_atom_sites_solution_hydrogens geom
_atom_sites_solution_primary direct
_atom_sites_solution_secondary difmap
_audit_creation_method SHELXL-97
_cell_angle_alpha 90.00
_cell_angle_beta 95.941(2)
_cell_angle_gamma 90.00
_cell_formula_units_Z 4
_cell_length_a 9.0970(9)
_cell_length_b 11.8293(12)
_cell_length_c 10.4197(10)
_cell_measurement_reflns_used 2916
_cell_measurement_temperature 293(2)
_cell_measurement_theta_max 56.105
_cell_measurement_theta_min 5.226
_cell_volume 1115.25(19)
_computing_cell_refinement 'Bruker SMART'
_computing_data_collection 'Bruker SMART'
_computing_data_reduction 'Bruker SHELXTL'
_computing_molecular_graphics 'Bruker SHELXTL'
_computing_publication_material 'Bruker SHELXTL'
_computing_structure_refinement 'SHELXL-97 (Sheldrick, 1997)'
_computing_structure_solution 'SHELXS-97 (Sheldrick, 1990)'
_diffrn_ambient_temperature 293(2)
_diffrn_measured_fraction_theta_full 0.989
_diffrn_measured_fraction_theta_max 0.989
_diffrn_measurement_device_type 'CCD area detector'
_diffrn_measurement_method 'phi and omega scans'
_diffrn_radiation_monochromator graphite
_diffrn_radiation_source 'fine-focus sealed tube'
_diffrn_radiation_type MoK\a
_diffrn_radiation_wavelength 0.71073
_diffrn_reflns_av_R_equivalents 0.0454
_diffrn_reflns_av_sigmaI/netI 0.0358
_diffrn_reflns_limit_h_max 11
_diffrn_reflns_limit_h_min -11
_diffrn_reflns_limit_k_max 13
_diffrn_reflns_limit_k_min -15
_diffrn_reflns_limit_l_max 13
_diffrn_reflns_limit_l_min -9
_diffrn_reflns_number 6392
_diffrn_reflns_theta_full 27.00
_diffrn_reflns_theta_max 27.00
_diffrn_reflns_theta_min 2.61
_exptl_absorpt_coefficient_mu 0.099
_exptl_absorpt_correction_T_max 1.00000
_exptl_absorpt_correction_T_min 0.51577
_exptl_absorpt_correction_type empirical
_exptl_absorpt_process_details sadabs
_exptl_crystal_colour colorless
_exptl_crystal_density_diffrn 1.377
_exptl_crystal_density_method 'not measured'
_exptl_crystal_description prismatic
_exptl_crystal_F_000 488
_exptl_crystal_size_max 0.432
_exptl_crystal_size_mid 0.367
_exptl_crystal_size_min 0.266
_refine_diff_density_max 0.256
_refine_diff_density_min -0.228
_refine_diff_density_rms 0.046
_refine_ls_extinction_coef 0.047(5)
_refine_ls_extinction_expression Fc^*^=kFc[1+0.001xFc^2^\l^3^/sin(2\q)]^-1/4^
_refine_ls_extinction_method SHELXL
_refine_ls_goodness_of_fit_ref 1.048
_refine_ls_hydrogen_treatment constr
_refine_ls_matrix_type full
_refine_ls_number_parameters 157
_refine_ls_number_reflns 2410
_refine_ls_number_restraints 0
_refine_ls_restrained_S_all 1.048
_refine_ls_R_factor_all 0.0592
_refine_ls_R_factor_gt 0.0508
_refine_ls_shift/su_max 0.001
_refine_ls_shift/su_mean 0.000
_refine_ls_structure_factor_coef Fsqd
_refine_ls_weighting_details 'calc w=1/[\s^2^(Fo^2^)+(0.0767P)^2^+0.2095P] where P=(Fo^2^+2Fc^2^)/3'
_refine_ls_weighting_scheme calc
_refine_ls_wR_factor_gt 0.1370
_refine_ls_wR_factor_ref 0.1438
_reflns_number_gt 2035
_reflns_number_total 2410
_reflns_threshold_expression >2sigma(I)
_cod_data_source_file jo100228u_si_001.cif
_cod_data_source_block dddcsyn-feg-2
_cod_depositor_comments
;
The following automatic conversions were performed:

'_symmetry_cell_setting' value 'Monoclinic' changed to 'monoclinic'
according to the built-in table from CIF Core dictionary named
'cif_core.dic' version 2.4.1 from 2010-06-29.

Automatic conversion script
Id: cif_fix_values 1646 2011-03-28 12:23:43Z adriana 
;
_cod_database_code 4025420

loop_
_symmetry_equiv_pos_as_xyz
'x, y, z'
'-x+1/2, y+1/2, -z+1/2'
'-x, -y, -z'
'x-1/2, -y-1/2, z-1/2'

loop_
_atom_site_label
_atom_site_type_symbol
_atom_site_fract_x
_atom_site_fract_y
_atom_site_fract_z
_atom_site_U_iso_or_equiv
_atom_site_adp_type
_atom_site_occupancy
_atom_site_symmetry_multiplicity
_atom_site_calc_flag
_atom_site_refinement_flags
_atom_site_disorder_assembly
_atom_site_disorder_group
N1 N 0.14041(13) 0.47989(11) 0.20346(12) 0.0348(3) Uani 1 1 d . . .
O1 O 0.02723(14) 0.61702(10) 0.07183(11) 0.0485(3) Uani 1 1 d . . .
O2 O 0.05620(17) 0.15722(11) 0.13246(15) 0.0635(4) Uani 1 1 d . . .
O3 O 0.21596(12) 0.29695(10) 0.14325(12) 0.0460(3) Uani 1 1 d . . .
C1 C 0.13160(18) 0.55663(14) 0.10267(15) 0.0396(4) Uani 1 1 d . . .
C2 C 0.2735(2) 0.54824(18) 0.03986(19) 0.0570(5) Uani 1 1 d . . .
H2A H 0.3234 0.6208 0.0420 0.068 Uiso 1 1 calc R . .
H2B H 0.2535 0.5244 -0.0493 0.068 Uiso 1 1 calc R . .
C3 C 0.36740(19) 0.46155(18) 0.11686(19) 0.0539(5) Uani 1 1 d . . .
H3A H 0.4496 0.4978 0.1676 0.065 Uiso 1 1 calc R . .
H3B H 0.4062 0.4067 0.0599 0.065 Uiso 1 1 calc R . .
C4 C 0.26541(17) 0.40397(14) 0.20510(16) 0.0396(4) Uani 1 1 d . . .
C5 C 0.08632(19) 0.25143(14) 0.16933(16) 0.0439(4) Uani 1 1 d . . .
C6 C -0.01100(16) 0.32187(14) 0.24272(15) 0.0381(4) Uani 1 1 d . . .
C7 C -0.13103(19) 0.27275(16) 0.29343(17) 0.0473(4) Uani 1 1 d . . .
H7 H -0.1479 0.1954 0.2849 0.057 Uiso 1 1 calc R . .
C8 C -0.22497(19) 0.33956(19) 0.35652(17) 0.0534(5) Uani 1 1 d . . .
H8 H -0.3065 0.3075 0.3896 0.064 Uiso 1 1 calc R . .
C9 C -0.19800(17) 0.45398(18) 0.37060(16) 0.0479(4) Uani 1 1 d . . .
H9 H -0.2635 0.4978 0.4122 0.057 Uiso 1 1 calc R . .
C10 C -0.07623(16) 0.50647(14) 0.32489(14) 0.0375(4) Uani 1 1 d . . .
C11 C 0.01466(15) 0.43784(13) 0.25846(13) 0.0329(3) Uani 1 1 d . . .
C12 C -0.04167(19) 0.62848(15) 0.35240(17) 0.0475(4) Uani 1 1 d . . .
H12A H 0.0632 0.6378 0.3710 0.071 Uiso 1 1 calc R . .
H12B H -0.0900 0.6526 0.4254 0.071 Uiso 1 1 calc R . .
H12C H -0.0761 0.6733 0.2785 0.071 Uiso 1 1 calc R . .
C13 C 0.33679(18) 0.37877(15) 0.33919(17) 0.0459(4) Uani 1 1 d . . .
H13A H 0.3729 0.4477 0.3796 0.069 Uiso 1 1 calc R . .
H13B H 0.4176 0.3273 0.3342 0.069 Uiso 1 1 calc R . .
H13C H 0.2653 0.3452 0.3892 0.069 Uiso 1 1 calc R . .

loop_
_atom_site_aniso_label
_atom_site_aniso_U_11
_atom_site_aniso_U_22
_atom_site_aniso_U_33
_atom_site_aniso_U_23
_atom_site_aniso_U_13
_atom_site_aniso_U_12
N1 0.0317(6) 0.0370(7) 0.0369(7) 0.0012(5) 0.0090(5) 0.0024(5)
O1 0.0562(7) 0.0437(7) 0.0448(7) 0.0069(5) 0.0020(5) 0.0060(6)
O2 0.0755(9) 0.0407(7) 0.0741(9) -0.0124(6) 0.0071(7) -0.0008(7)
O3 0.0417(6) 0.0466(7) 0.0508(7) -0.0122(5) 0.0101(5) 0.0064(5)
C1 0.0445(9) 0.0392(8) 0.0358(8) -0.0011(6) 0.0072(6) -0.0062(7)
C2 0.0542(11) 0.0693(12) 0.0507(10) 0.0092(9) 0.0205(9) -0.0080(9)
C3 0.0410(9) 0.0662(12) 0.0582(11) -0.0038(9) 0.0220(8) -0.0014(8)
C4 0.0339(8) 0.0431(9) 0.0429(8) -0.0040(7) 0.0095(6) 0.0045(7)
C5 0.0478(9) 0.0392(8) 0.0439(9) -0.0008(7) 0.0008(7) 0.0017(7)
C6 0.0365(8) 0.0415(9) 0.0359(8) 0.0024(6) 0.0013(6) -0.0013(7)
C7 0.0443(9) 0.0511(10) 0.0458(9) 0.0041(7) 0.0014(7) -0.0117(8)
C8 0.0366(9) 0.0791(14) 0.0452(9) 0.0046(9) 0.0078(7) -0.0159(9)
C9 0.0328(8) 0.0735(12) 0.0383(8) -0.0055(8) 0.0080(6) 0.0024(8)
C10 0.0303(7) 0.0497(9) 0.0324(7) -0.0009(6) 0.0025(6) 0.0066(7)
C11 0.0289(7) 0.0391(8) 0.0308(7) 0.0019(6) 0.0037(5) 0.0011(6)
C12 0.0459(9) 0.0505(10) 0.0462(9) -0.0080(7) 0.0058(7) 0.0122(8)
C13 0.0373(8) 0.0496(10) 0.0503(10) -0.0022(8) 0.0028(7) 0.0078(7)

loop_
_atom_type_symbol
_atom_type_description
_atom_type_scat_dispersion_real
_atom_type_scat_dispersion_imag
_atom_type_scat_source
C C 0.0033 0.0016 'International Tables Vol C Tables 4.2.6.8 and 6.1.1.4'
H H 0.0000 0.0000 'International Tables Vol C Tables 4.2.6.8 and 6.1.1.4'
N N 0.0061 0.0033 'International Tables Vol C Tables 4.2.6.8 and 6.1.1.4'
O O 0.0106 0.0060 'International Tables Vol C Tables 4.2.6.8 and 6.1.1.4'

loop_
_geom_angle_atom_site_label_1
_geom_angle_atom_site_label_2
_geom_angle_atom_site_label_3
_geom_angle
_geom_angle_site_symmetry_1
_geom_angle_site_symmetry_3
_geom_angle_publ_flag
C1 N1 C11 123.34(12) . . ?
C1 N1 C4 113.55(13) . . ?
C11 N1 C4 116.24(12) . . ?
C5 O3 C4 119.31(12) . . ?
O1 C1 N1 124.98(15) . . ?
O1 C1 C2 127.50(15) . . ?
N1 C1 C2 107.51(14) . . ?
C1 C2 C3 106.03(14) . . ?
C1 C2 H2A 110.5 . . ?
C3 C2 H2A 110.5 . . ?
C1 C2 H2B 110.5 . . ?
C3 C2 H2B 110.5 . . ?
H2A C2 H2B 108.7 . . ?
C2 C3 C4 106.03(13) . . ?
C2 C3 H3A 110.5 . . ?
C4 C3 H3A 110.5 . . ?
C2 C3 H3B 110.5 . . ?
C4 C3 H3B 110.5 . . ?
H3A C3 H3B 108.7 . . ?
N1 C4 O3 108.95(12) . . ?
N1 C4 C13 113.32(13) . . ?
O3 C4 C13 108.59(13) . . ?
N1 C4 C3 103.94(13) . . ?
O3 C4 C3 107.26(13) . . ?
C13 C4 C3 114.49(14) . . ?
O2 C5 O3 118.75(16) . . ?
O2 C5 C6 123.86(16) . . ?
O3 C5 C6 117.39(14) . . ?
C7 C6 C11 119.61(15) . . ?
C7 C6 C5 119.70(15) . . ?
C11 C6 C5 120.66(14) . . ?
C8 C7 C6 119.46(16) . . ?
C8 C7 H7 120.3 . . ?
C6 C7 H7 120.3 . . ?
C7 C8 C9 120.01(15) . . ?
C7 C8 H8 120.0 . . ?
C9 C8 H8 120.0 . . ?
C8 C9 C10 122.57(16) . . ?
C8 C9 H9 118.7 . . ?
C10 C9 H9 118.7 . . ?
C11 C10 C9 116.30(15) . . ?
C11 C10 C12 122.20(14) . . ?
C9 C10 C12 121.42(15) . . ?
C10 C11 C6 121.98(14) . . ?
C10 C11 N1 122.70(14) . . ?
C6 C11 N1 115.31(13) . . ?
C10 C12 H12A 109.5 . . ?
C10 C12 H12B 109.5 . . ?
H12A C12 H12B 109.5 . . ?
C10 C12 H12C 109.5 . . ?
H12A C12 H12C 109.5 . . ?
H12B C12 H12C 109.5 . . ?
C4 C13 H13A 109.5 . . ?
C4 C13 H13B 109.5 . . ?
H13A C13 H13B 109.5 . . ?
C4 C13 H13C 109.5 . . ?
H13A C13 H13C 109.5 . . ?
H13B C13 H13C 109.5 . . ?

loop_
_geom_bond_atom_site_label_1
_geom_bond_atom_site_label_2
_geom_bond_distance
_geom_bond_site_symmetry_2
_geom_bond_publ_flag
N1 C1 1.384(2) . ?
N1 C11 1.4214(18) . ?
N1 C4 1.4477(19) . ?
O1 C1 1.205(2) . ?
O2 C5 1.201(2) . ?
O3 C5 1.349(2) . ?
O3 C4 1.470(2) . ?
C1 C2 1.510(2) . ?
C2 C3 1.511(3) . ?
C2 H2A 0.9700 . ?
C2 H2B 0.9700 . ?
C3 C4 1.532(2) . ?
C3 H3A 0.9700 . ?
C3 H3B 0.9700 . ?
C4 C13 1.508(2) . ?
C5 C6 1.484(2) . ?
C6 C7 1.389(2) . ?
C6 C11 1.398(2) . ?
C7 C8 1.380(3) . ?
C7 H7 0.9300 . ?
C8 C9 1.381(3) . ?
C8 H8 0.9300 . ?
C9 C10 1.396(2) . ?
C9 H9 0.9300 . ?
C10 C11 1.393(2) . ?
C10 C12 1.499(2) . ?
C12 H12A 0.9600 . ?
C12 H12B 0.9600 . ?
C12 H12C 0.9600 . ?
C13 H13A 0.9600 . ?
C13 H13B 0.9600 . ?
C13 H13C 0.9600 . ?

loop_
_geom_hbond_atom_site_label_D
_geom_hbond_atom_site_label_H
_geom_hbond_atom_site_label_A
_geom_hbond_distance_DH
_geom_hbond_distance_HA
_geom_hbond_distance_DA
_geom_hbond_angle_DHA
_geom_hbond_site_symmetry_A
C13 H13A O2 0.96 2.57 3.439(2) 151.0 2

loop_
_geom_torsion_atom_site_label_1
_geom_torsion_atom_site_label_2
_geom_torsion_atom_site_label_3
_geom_torsion_atom_site_label_4
_geom_torsion
_geom_torsion_site_symmetry_1
_geom_torsion_site_symmetry_2
_geom_torsion_site_symmetry_3
_geom_torsion_site_symmetry_4
_geom_torsion_publ_flag
C11 N1 C1 O1 19.6(2) . . . . ?
C4 N1 C1 O1 169.34(15) . . . . ?
C11 N1 C1 C2 -159.53(14) . . . . ?
C4 N1 C1 C2 -9.75(18) . . . . ?
O1 C1 C2 C3 179.23(17) . . . . ?
N1 C1 C2 C3 -1.70(19) . . . . ?
C1 C2 C3 C4 11.4(2) . . . . ?
C1 N1 C4 O3 -97.38(15) . . . . ?
C11 N1 C4 O3 54.66(16) . . . . ?
C1 N1 C4 C13 141.62(14) . . . . ?
C11 N1 C4 C13 -66.34(17) . . . . ?
C1 N1 C4 C3 16.72(17) . . . . ?
C11 N1 C4 C3 168.76(13) . . . . ?
C5 O3 C4 N1 -42.21(18) . . . . ?
C5 O3 C4 C13 81.65(17) . . . . ?
C5 O3 C4 C3 -154.13(14) . . . . ?
C2 C3 C4 N1 -16.58(18) . . . . ?
C2 C3 C4 O3 98.73(16) . . . . ?
C2 C3 C4 C13 -140.73(16) . . . . ?
C4 O3 C5 O2 -170.15(15) . . . . ?
C4 O3 C5 C6 9.8(2) . . . . ?
O2 C5 C6 C7 12.2(3) . . . . ?
O3 C5 C6 C7 -167.72(14) . . . . ?
O2 C5 C6 C11 -166.09(16) . . . . ?
O3 C5 C6 C11 14.0(2) . . . . ?
C11 C6 C7 C8 1.3(2) . . . . ?
C5 C6 C7 C8 -177.09(15) . . . . ?
C6 C7 C8 C9 -1.0(3) . . . . ?
C7 C8 C9 C10 -1.0(3) . . . . ?
C8 C9 C10 C11 2.7(2) . . . . ?
C8 C9 C10 C12 -174.11(16) . . . . ?
C9 C10 C11 C6 -2.5(2) . . . . ?
C12 C10 C11 C6 174.36(14) . . . . ?
C9 C10 C11 N1 178.33(13) . . . . ?
C12 C10 C11 N1 -4.9(2) . . . . ?
C7 C6 C11 C10 0.5(2) . . . . ?
C5 C6 C11 C10 178.87(14) . . . . ?
C7 C6 C11 N1 179.81(13) . . . . ?
C5 C6 C11 N1 -1.9(2) . . . . ?
C1 N1 C11 C10 -65.4(2) . . . . ?
C4 N1 C11 C10 145.59(14) . . . . ?
C1 N1 C11 C6 115.37(16) . . . . ?
C4 N1 C11 C6 -33.67(18) . . . . ?
